data_4346180
loop_
_publ_author_name
'Cherutoi, Jackson K.'
'Sandifer, Jace D.'
'Pokharel, Uttam R.'
'Fronczek, Frank R.'
'Pakhomova, Svetlana'
'Maverick, Andrew W.'

_publ_section_title
;
 Externally and Internally Functionalized Copper(II) \b-Diketonate
 Molecular Squares.
;
_journal_issue 16
_journal_name_full 'Inorganic chemistry'
_journal_page_first 7791
_journal_page_last 7802
_journal_paper_doi 10.1021/acs.inorgchem.5b00792
_journal_volume 54
_journal_year 2015
_chemical_formula_moiety 'C68 H72 Cu4 O20, 12(C H Cl3), O10'
_chemical_formula_sum 'C80 H84 Cl36 Cu4 O30'
_chemical_formula_weight 3055.82
_chemical_name_common
;
 tetrakis(5-methoxy-1,3-phenylenebis(acetylacetonato))diaquatetracopper
 chloroform-water solvate
;
_space_group_crystal_system tetragonal
_space_group_IT_number 87
_space_group_name_Hall '-I 4'
_space_group_name_H-M_alt 'I 4/m'
_atom_sites_solution_hydrogens geom
_audit_creation_method SHELXL-2013
_cell_angle_alpha 90
_cell_angle_beta 90
_cell_angle_gamma 90
_cell_formula_units_Z 2
_cell_length_a 19.366(5)
_cell_length_b 19.366(5)
_cell_length_c 19.977(5)
_cell_measurement_reflns_used 2671
_cell_measurement_temperature 90(2)
_cell_measurement_theta_max 22.986
_cell_measurement_theta_min 2.546
_cell_volume 7492(3)
_computing_cell_refinement 'HKL Scalepack (Otwinowski & Minor 1997)'
_computing_data_collection 'COLLECT (Nonius, 2000)'
_computing_data_reduction 'HKL Denzo and Scalepack (Otwinowski & Minor 1997)'
_computing_molecular_graphics 'ORTEP-3 for Windows (Farrugia, 2012)'
_computing_publication_material 'SHELXL-2013 (Sheldrick, 2013)'
_computing_structure_refinement 'SHELXL-2013 (Sheldrick, 2013)'
_computing_structure_solution 'SIR97 (Altomare  et al., 1999)'
_diffrn_ambient_temperature 90.0(5)
_diffrn_measured_fraction_theta_full 0.764
_diffrn_measured_fraction_theta_max 0.992
_diffrn_measurement_device 'Nonius KappaCCD'
_diffrn_measurement_method '\f and \w scans '
_diffrn_radiation_type MoK\a
_diffrn_radiation_wavelength 0.71073
_diffrn_reflns_av_R_equivalents 0.0194
_diffrn_reflns_av_unetI/netI 0.0284
_diffrn_reflns_Laue_measured_fraction_full 0.764
_diffrn_reflns_Laue_measured_fraction_max 0.992
_diffrn_reflns_limit_h_max 21
_diffrn_reflns_limit_h_min -21
_diffrn_reflns_limit_k_max 15
_diffrn_reflns_limit_k_min -14
_diffrn_reflns_limit_l_max 21
_diffrn_reflns_limit_l_min -19
_diffrn_reflns_number 4890
_diffrn_reflns_point_group_measured_fraction_full 0.764
_diffrn_reflns_point_group_measured_fraction_max 0.992
_diffrn_reflns_theta_full 25.242
_diffrn_reflns_theta_max 22.992
_diffrn_reflns_theta_min 2.563
_exptl_absorpt_coefficient_mu 1.257
_exptl_absorpt_correction_T_max 0.7481
_exptl_absorpt_correction_T_min 0.6516
_exptl_absorpt_correction_type multi-scan
_exptl_absorpt_process_details 'HKL Scalepack (Otwinowski & Minor 1997)'
_exptl_crystal_colour blue
_exptl_crystal_density_diffrn 1.355
_exptl_crystal_description fragment
_exptl_crystal_F_000 3064
_exptl_crystal_size_max 0.36
_exptl_crystal_size_mid 0.35
_exptl_crystal_size_min 0.22
_refine_diff_density_max 1.365
_refine_diff_density_min -0.677
_refine_diff_density_rms 0.140
_refine_ls_extinction_method none
_refine_ls_goodness_of_fit_ref 1.057
_refine_ls_hydrogen_treatment constr
_refine_ls_matrix_type full
_refine_ls_number_parameters 240
_refine_ls_number_reflns 2686
_refine_ls_number_restraints 138
_refine_ls_restrained_S_all 1.060
_refine_ls_R_factor_all 0.1045
_refine_ls_R_factor_gt 0.0949
_refine_ls_shift/su_max 0.000
_refine_ls_shift/su_mean 0.000
_refine_ls_structure_factor_coef Fsqd
_refine_ls_weighting_details 'w=1/[\s^2^(Fo^2^)+(0.1570P)^2^+90.5226P] where P=(Fo^2^+2Fc^2^)/3'
_refine_ls_weighting_scheme calc
_refine_ls_wR_factor_gt 0.2620
_refine_ls_wR_factor_ref 0.2701
_reflns_Friedel_coverage 0.000
_reflns_number_gt 2282
_reflns_number_total 2686
_reflns_threshold_expression 'I > 2\s(I)'
_cod_data_source_file ic5b00792_si_002.cif
_cod_data_source_block cpd11_Jace1
_cod_original_cell_volume 7492(4)
_cod_database_code 4346180
_shelx_space_group_comment
;
The symmetry employed for this shelxl refinement is uniquely defined
by the following loop, which should always be used as a source of
symmetry information in preference to the above space-group names.
They are only intended as comments.
;
_shelx_estimated_absorpt_t_min 0.660
_shelx_estimated_absorpt_t_max 0.770

loop_
_space_group_symop_operation_xyz
'x, y, z'
'-x, -y, z'
'-y, x, z'
'y, -x, z'
'x+1/2, y+1/2, z+1/2'
'-x+1/2, -y+1/2, z+1/2'
'-y+1/2, x+1/2, z+1/2'
'y+1/2, -x+1/2, z+1/2'
'-x, -y, -z'
'x, y, -z'
'y, -x, -z'
'-y, x, -z'
'-x+1/2, -y+1/2, -z+1/2'
'x+1/2, y+1/2, -z+1/2'
'y+1/2, -x+1/2, -z+1/2'
'-y+1/2, x+1/2, -z+1/2'

loop_
_atom_site_label
_atom_site_type_symbol
_atom_site_fract_x
_atom_site_fract_y
_atom_site_fract_z
_atom_site_U_iso_or_equiv
_atom_site_adp_type
_atom_site_occupancy
_atom_site_site_symmetry_order
_atom_site_calc_flag
_atom_site_refinement_flags_posn
_atom_site_refinement_flags_adp
_atom_site_refinement_flags_occupancy
_atom_site_disorder_assembly
_atom_site_disorder_group
Cu1 Cu 0.35181(6) 0.83878(6) 0.5000 0.0322(5) Uani 1 2 d S T P . .
O1 O 0.4138(2) 0.8665(3) 0.5686(2) 0.0374(12) Uani 1 1 d . . . . .
O2 O 0.8076(3) 0.7090(2) 0.4313(3) 0.0403(13) Uani 1 1 d . . . . .
O3 O 0.7119(3) 1.0426(4) 0.5000 0.049(2) Uani 1 2 d S T P . .
C1 C 0.5156(5) 0.8930(6) 0.6259(5) 0.063(3) Uani 1 1 d . . . . .
H1A H 0.5616 0.9117 0.6166 0.094 Uiso 1 1 calc R U . . .
H1B H 0.5201 0.8490 0.6499 0.094 Uiso 1 1 calc R U . . .
H1C H 0.4897 0.9258 0.6536 0.094 Uiso 1 1 calc R U . . .
C2 C 0.4781(3) 0.8815(4) 0.5617(4) 0.0353(17) Uani 1 1 d . . . . .
C3 C 0.5119(5) 0.8888(5) 0.5000 0.031(2) Uani 1 2 d S T P . .
C4 C 0.5882(5) 0.9013(5) 0.5000 0.035(2) Uani 1 2 d S T P . .
C5 C 0.6166(5) 0.9674(5) 0.5000 0.037(2) Uani 1 2 d S T P . .
H5 H 0.5872 1.0066 0.5000 0.044 Uiso 1 2 calc R U P . .
C6 C 0.6883(5) 0.9764(5) 0.5000 0.039(3) Uani 1 2 d S T P . .
C7 C 0.7319(5) 0.9190(5) 0.5000 0.034(2) Uani 1 2 d S T P . .
H7 H 0.7805 0.9251 0.5000 0.041 Uiso 1 2 calc R U P . .
C8 C 0.7038(5) 0.8525(5) 0.5000 0.035(2) Uani 1 2 d S T P . .
C9 C 0.6330(5) 0.8449(5) 0.5000 0.038(2) Uani 1 2 d S T P . .
H9 H 0.6141 0.7996 0.5000 0.046 Uiso 1 2 calc R U P . .
C10 C 0.7475(5) 0.7964(5) 0.3743(5) 0.062(3) Uani 1 1 d . . . . .
H10A H 0.7615 0.7676 0.3363 0.094 Uiso 1 1 calc R U . . .
H10B H 0.7694 0.8419 0.3706 0.094 Uiso 1 1 calc R U . . .
H10C H 0.6972 0.8019 0.3740 0.094 Uiso 1 1 calc R U . . .
C11 C 0.7694(4) 0.7627(4) 0.4382(4) 0.0407(18) Uani 1 1 d . . . . .
C12 C 0.7501(5) 0.7915(5) 0.5000 0.033(2) Uani 1 2 d S T P . .
C13 C 0.7855(6) 1.0518(5) 0.5000 0.061(4) Uani 1 2 d S T P . .
H13A H 0.7963 1.1013 0.5000 0.091 Uiso 1 2 calc R U P . .
H13B H 0.8052 1.0303 0.4599 0.091 Uiso 0.5 1 calc R U P . .
H13C H 0.8052 1.0303 0.5401 0.091 Uiso 0.5 1 calc R U P . .
Cl1 Cl 0.49652(15) 0.84090(17) 0.81292(15) 0.0842(10) Uani 1 1 d D . . . .
Cl2 Cl 0.63454(16) 0.8311(2) 0.76188(15) 0.0938(11) Uani 1 1 d D . . . .
Cl3 Cl 0.5661(2) 0.71131(17) 0.8169(3) 0.1338(18) Uani 1 1 d D . . . .
C1S C 0.5773(5) 0.8008(5) 0.8204(5) 0.065(3) Uani 1 1 d D . . . .
H1S H 0.5962 0.8124 0.8657 0.078 Uiso 1 1 calc R U . . .
C2S C 0.7060(8) 0.5922(6) 0.6377(6) 0.068(4) Uani 0.5 1 d D U P . .
H20 H 0.7546 0.6094 0.6359 0.081 Uiso 0.5 1 calc R U P A 1
Cl4 Cl 0.6714(8) 0.6148(9) 0.5613(7) 0.088(5) Uani 0.192(8) 1 d D U P B 1
Cl5 Cl 0.7142(11) 0.5028(7) 0.6445(9) 0.076(5) Uani 0.192(8) 1 d D U P B 1
Cl6 Cl 0.6724(8) 0.6306(8) 0.7043(8) 0.075(5) Uani 0.192(8) 1 d D U P B 1
Cl7 Cl 0.6356(5) 0.6421(5) 0.6043(6) 0.088(3) Uani 0.308(8) 1 d D U P B 2
Cl8 Cl 0.6956(9) 0.5063(7) 0.6159(11) 0.120(5) Uani 0.308(8) 1 d D U P B 2
Cl9 Cl 0.6919(8) 0.5989(11) 0.7242(6) 0.132(5) Uani 0.308(8) 1 d D U P B 2
O1W O 0.5852(7) 0.5554(6) 0.8860(10) 0.211(8) Uani 1 1 d . U . . .
O2W O 0.7138(14) 0.5927(16) 0.5000 0.132(11) Uani 0.5 2 d S TU P . .

loop_
_atom_site_aniso_label
_atom_site_aniso_U_11
_atom_site_aniso_U_22
_atom_site_aniso_U_33
_atom_site_aniso_U_23
_atom_site_aniso_U_13
_atom_site_aniso_U_12
Cu1 0.0229(7) 0.0301(7) 0.0434(8) 0.000 0.000 -0.0078(5)
O1 0.025(3) 0.043(3) 0.045(3) 0.001(2) 0.002(2) -0.013(2)
O2 0.042(3) 0.031(3) 0.047(3) 0.001(2) 0.001(2) 0.023(2)
O3 0.021(4) 0.031(4) 0.094(6) 0.000 0.000 -0.003(3)
C1 0.043(5) 0.090(7) 0.054(5) 0.007(5) -0.005(4) -0.024(5)
C2 0.024(4) 0.036(4) 0.045(4) 0.007(3) -0.007(3) -0.006(3)
C3 0.024(5) 0.023(5) 0.047(6) 0.000 0.000 0.001(4)
C4 0.026(5) 0.028(5) 0.051(6) 0.000 0.000 0.000(4)
C5 0.026(5) 0.027(5) 0.058(7) 0.000 0.000 0.001(4)
C6 0.026(5) 0.019(5) 0.072(8) 0.000 0.000 -0.003(4)
C7 0.018(5) 0.029(5) 0.056(7) 0.000 0.000 0.010(4)
C8 0.024(5) 0.027(5) 0.056(7) 0.000 0.000 0.004(4)
C9 0.023(5) 0.033(6) 0.059(7) 0.000 0.000 0.004(4)
C10 0.068(6) 0.058(6) 0.060(6) 0.007(5) 0.002(5) 0.036(5)
C11 0.039(4) 0.035(4) 0.048(5) 0.006(3) 0.001(3) 0.008(3)
C12 0.020(5) 0.027(5) 0.053(6) 0.000 0.000 -0.002(4)
C13 0.032(6) 0.021(5) 0.130(12) 0.000 0.000 -0.003(4)
Cl1 0.0749(18) 0.099(2) 0.0783(19) -0.0116(15) 0.0011(14) 0.0315(15)
Cl2 0.0744(18) 0.141(3) 0.0664(18) 0.0153(17) 0.0060(14) 0.0347(18)
Cl3 0.145(3) 0.0606(19) 0.196(5) -0.016(2) -0.066(3) 0.0082(19)
C1S 0.064(6) 0.070(6) 0.060(6) -0.011(5) -0.015(5) 0.012(5)
C2S 0.044(8) 0.064(9) 0.095(11) 0.019(9) 0.007(8) -0.010(7)
Cl4 0.069(9) 0.100(10) 0.094(10) 0.037(8) -0.032(7) -0.036(7)
Cl5 0.076(11) 0.061(8) 0.091(11) 0.019(7) 0.010(9) -0.007(7)
Cl6 0.044(8) 0.076(9) 0.106(11) -0.023(8) 0.022(7) -0.001(6)
Cl7 0.061(5) 0.092(6) 0.110(8) 0.010(6) -0.003(5) 0.016(5)
Cl8 0.095(9) 0.088(8) 0.176(14) -0.012(9) -0.004(10) 0.007(6)
Cl9 0.093(9) 0.182(13) 0.122(10) 0.015(10) -0.006(7) -0.004(9)
O1W 0.160(11) 0.088(7) 0.39(2) 0.033(11) -0.011(13) 0.084(8)
O2W 0.071(16) 0.12(2) 0.21(3) 0.000 0.000 0.009(15)

loop_
_atom_type_symbol
_atom_type_description
_atom_type_scat_dispersion_real
_atom_type_scat_dispersion_imag
_atom_type_scat_source
C C 0.0033 0.0016 'International Tables Vol C Tables 4.2.6.8 and 6.1.1.4'
H H 0.0000 0.0000 'International Tables Vol C Tables 4.2.6.8 and 6.1.1.4'
Cl Cl 0.1484 0.1585 'International Tables Vol C Tables 4.2.6.8 and 6.1.1.4'
Cu Cu 0.3201 1.2651 'International Tables Vol C Tables 4.2.6.8 and 6.1.1.4'
O O 0.0106 0.0060 'International Tables Vol C Tables 4.2.6.8 and 6.1.1.4'

loop_
_geom_angle_atom_site_label_1
_geom_angle_atom_site_label_2
_geom_angle_atom_site_label_3
_geom_angle
_geom_angle_site_symmetry_1
_geom_angle_site_symmetry_3
O1 Cu1 O1 92.3(3) . 10_556
O1 Cu1 O2 177.9(2) . 3_655
O1 Cu1 O2 87.8(2) 10_556 3_655
O1 Cu1 O2 87.8(2) . 12_656
O1 Cu1 O2 177.9(2) 10_556 12_656
O2 Cu1 O2 92.1(3) 3_655 12_656
C2 O1 Cu1 126.8(5) . .
C11 O2 Cu1 127.3(5) . 11_566
C6 O3 C13 116.7(8) . .
C2 C1 H1A 109.5 . .
C2 C1 H1B 109.5 . .
H1A C1 H1B 109.5 . .
C2 C1 H1C 109.5 . .
H1A C1 H1C 109.5 . .
H1B C1 H1C 109.5 . .
O1 C2 C3 124.7(7) . .
O1 C2 C1 114.4(7) . .
C3 C2 C1 120.9(6) . .
C2 C3 C2 122.9(8) . 10_556
C2 C3 C4 118.5(4) . .
C2 C3 C4 118.5(4) 10_556 .
C5 C4 C9 118.3(9) . .
C5 C4 C3 122.5(9) . .
C9 C4 C3 119.2(9) . .
C4 C5 C6 120.4(9) . .
C4 C5 H5 119.8 . .
C6 C5 H5 119.8 . .
O3 C6 C7 123.3(9) . .
O3 C6 C5 116.7(8) . .
C7 C6 C5 120.0(9) . .
C6 C7 C8 119.9(9) . .
C6 C7 H7 120.0 . .
C8 C7 H7 120.0 . .
C9 C8 C7 119.0(9) . .
C9 C8 C12 121.1(9) . .
C7 C8 C12 119.9(8) . .
C8 C9 C4 122.3(10) . .
C8 C9 H9 118.8 . .
C4 C9 H9 118.8 . .
C11 C10 H10A 109.5 . .
C11 C10 H10B 109.5 . .
H10A C10 H10B 109.5 . .
C11 C10 H10C 109.5 . .
H10A C10 H10C 109.5 . .
H10B C10 H10C 109.5 . .
O2 C11 C12 124.7(7) . .
O2 C11 C10 115.2(7) . .
C12 C11 C10 120.1(7) . .
C11 C12 C11 122.9(9) . 10_556
C11 C12 C8 118.5(4) . .
C11 C12 C8 118.5(4) 10_556 .
O3 C13 H13A 109.5 . .
O3 C13 H13B 109.5 . .
H13A C13 H13B 109.5 . .
O3 C13 H13C 109.5 . .
H13A C13 H13C 109.5 . .
H13B C13 H13C 109.5 . .
Cl2 C1S Cl3 113.0(5) . .
Cl2 C1S Cl1 111.6(5) . .
Cl3 C1S Cl1 108.9(5) . .
Cl2 C1S H1S 107.7 . .
Cl3 C1S H1S 107.7 . .
Cl1 C1S H1S 107.7 . .
Cl6 C2S Cl4 116.3(10) . .
Cl6 C2S Cl5 114.8(11) . .
Cl4 C2S Cl5 110.9(10) . .
Cl8 C2S Cl9 107.6(11) . .
Cl8 C2S Cl7 109.6(10) . .
Cl9 C2S Cl7 102.0(9) . .
Cl6 C2S H20 104.4 . .
Cl4 C2S H20 104.4 . .
Cl5 C2S H20 104.4 . .
O2W Cl4 C2S 115.3(13) . .
Cl4 O2W Cl4 105.9(18) . 10_556

loop_
_geom_bond_atom_site_label_1
_geom_bond_atom_site_label_2
_geom_bond_distance
_geom_bond_site_symmetry_2
Cu1 O1 1.899(5) .
Cu1 O1 1.899(5) 10_556
Cu1 O2 1.906(5) 3_655
Cu1 O2 1.906(5) 12_656
O1 C2 1.285(8) .
O2 C11 1.284(9) .
O2 Cu1 1.906(5) 11_566
O3 C6 1.360(12) .
O3 C13 1.437(13) .
C1 C2 1.492(11) .
C1 H1A 0.9800 .
C1 H1B 0.9800 .
C1 H1C 0.9800 .
C2 C3 1.403(9) .
C3 C2 1.403(9) 10_556
C3 C4 1.497(13) .
C4 C5 1.394(14) .
C4 C9 1.395(14) .
C5 C6 1.399(14) .
C5 H5 0.9500 .
C6 C7 1.395(14) .
C7 C8 1.399(14) .
C7 H7 0.9500 .
C8 C9 1.378(15) .
C8 C12 1.483(14) .
C9 H9 0.9500 .
C10 C11 1.497(12) .
C10 H10A 0.9800 .
C10 H10B 0.9800 .
C10 H10C 0.9800 .
C11 C12 1.405(9) .
C12 C11 1.405(9) 10_556
C13 H13A 0.9800 .
C13 H13B 0.9800 .
C13 H13C 0.9800 .
Cl1 C1S 1.753(9) .
Cl2 C1S 1.714(10) .
Cl3 C1S 1.749(9) .
C1S H1S 1.0000 .
C2S Cl6 1.658(15) .
C2S Cl4 1.723(14) .
C2S Cl8 1.731(16) .
C2S Cl5 1.743(15) .
C2S Cl9 1.753(15) .
C2S Cl7 1.800(14) .
C2S H20 1.0000 .
Cl4 O2W 1.54(2) .
Cl4 Cl4 2.45(3) 10_556
O2W Cl4 1.54(2) 10_556
